data_4062662
loop_
_publ_author_name
'Dagorne Samuel'
'Bellemin-Laponnaz Stephane'
'Welter Richard'

_publ_section_title
;
Synthesis and Structure of Neutral and Cationic Aluminium
Complexes Incorporating Bis-Oxazolinato Ligands.
;
_journal_name_full Organometallics
_journal_paper_doi 10.1021/om0400245
_journal_year 2004
_chemical_formula_moiety 'C21 H33 Al N3 O2, C19 H3 B F15'
_chemical_formula_sum 'C40 H36 Al B F15 N3 O2'
_chemical_formula_weight 913.51
_space_group_IT_number 2
_symmetry_cell_setting triclinic
_symmetry_space_group_name_Hall '-P 1'
_symmetry_space_group_name_H-M 'P -1'
_cell_angle_alpha 89.25(5)
_cell_angle_beta 89.68(5)
_cell_angle_gamma 89.30(5)
_cell_formula_units_Z 4
_cell_length_a 13.349(5)
_cell_length_b 16.348(5)
_cell_length_c 18.623(5)
_cell_measurement_temperature 173(2)
_cell_volume 4063(2)
_diffrn_ambient_temperature 173(2)
_exptl_crystal_density_diffrn 1.493
_cod_database_code 4062662

loop_
_symmetry_equiv_pos_as_xyz
'x, y, z'
'-x, -y, -z'

loop_
_atom_site_label
_atom_site_type_symbol
_atom_site_fract_x
_atom_site_fract_y
_atom_site_fract_z
_atom_site_U_iso_or_equiv
_atom_site_adp_type
_atom_site_occupancy
_atom_site_symmetry_multiplicity
_atom_site_calc_flag
_atom_site_refinement_flags
_atom_site_disorder_assembly
_atom_site_disorder_group
Al2 Al -0.07966(12) 0.29698(9) 0.27152(8) 0.0286(3) Uani 1 1 d . . .
Al1 Al -0.55826(12) -0.29445(9) 0.22506(8) 0.0282(3) Uani 1 1 d . . .
F15 F -0.0809(3) -0.02109(18) 0.26435(17) 0.0432(8) Uani 1 1 d . . .
F16 F 0.4126(3) 0.02422(18) 0.23712(17) 0.0426(8) Uani 1 1 d . . .
F8 F -0.3577(3) 0.07617(19) 0.01640(17) 0.0460(8) Uani 1 1 d . . .
F11 F -0.1487(3) -0.30569(18) 0.25572(16) 0.0510(9) Uani 1 1 d . . .
F28 F 0.1486(3) -0.08097(18) 0.48478(16) 0.0437(8) Uani 1 1 d . . .
F30 F 0.4174(3) 0.0995(2) 0.48716(15) 0.0440(8) Uani 1 1 d . . .
F10 F -0.0793(3) -0.0998(2) 0.01366(16) 0.0475(8) Uani 1 1 d . . .
F21 F 0.2113(2) 0.23863(19) 0.3814(2) 0.0472(8) Uani 1 1 d . . .
F26 F 0.2100(2) 0.0801(2) 0.28190(16) 0.0460(8) Uani 1 1 d . . .
F20 F 0.3332(3) 0.30831(18) 0.24636(16) 0.0505(9) Uani 1 1 d . . .
N4 N -0.1017(3) 0.2328(2) 0.1906(2) 0.0286(9) Uani 1 1 d . . .
F7 F -0.3963(3) 0.0299(2) 0.15462(18) 0.0528(9) Uani 1 1 d . . .
F1 F -0.2696(2) -0.23583(19) 0.10905(19) 0.0451(8) Uani 1 1 d . . .
O3 O -0.1969(3) 0.1735(2) 0.1087(2) 0.0402(9) Uani 1 1 d . . .
F27 F 0.1045(3) -0.0316(2) 0.34849(18) 0.0504(9) Uani 1 1 d . . .
C63 C 0.3785(4) 0.1665(3) 0.2510(2) 0.0258(10) Uani 1 1 d . . .
C77 C 0.1819(4) 0.0011(3) 0.3828(3) 0.0336(11) Uani 1 1 d . . .
C68 C 0.3514(4) 0.2363(3) 0.2129(3) 0.0341(11) Uani 1 1 d . . .
C56 C -0.1091(4) -0.1634(3) 0.2510(3) 0.0278(10) Uani 1 1 d . . .
F12 F -0.1707(4) -0.3084(2) 0.39580(18) 0.0641(12) Uani 1 1 d . . .
C75 C 0.3244(4) 0.0940(3) 0.3785(2) 0.0259(10) Uani 1 1 d . . .
O2 O -0.6914(3) -0.1699(2) 0.3835(2) 0.0392(9) Uani 1 1 d . . .
C70 C 0.2952(4) 0.2782(3) 0.4005(3) 0.0295(10) Uani 1 1 d . . .
F17 F 0.4003(3) 0.0323(2) 0.09516(17) 0.0532(9) Uani 1 1 d . . .
N6 N -0.1045(3) 0.2228(2) 0.3572(2) 0.0302(9) Uani 1 1 d . . .
N2 N -0.5881(3) -0.2293(2) 0.3034(2) 0.0276(9) Uani 1 1 d . . .
N1 N -0.6652(4) -0.3644(3) 0.2377(2) 0.0369(11) Uani 1 1 d . . .
F29 F 0.3062(3) -0.0108(2) 0.55358(16) 0.0494(9) Uani 1 1 d . . .
C23 C -0.0294(4) 0.1966(3) 0.1386(3) 0.0315(11) Uani 1 1 d . . .
C76 C 0.2407(4) 0.0582(3) 0.3486(3) 0.0292(10) Uani 1 1 d . . .
F22 F 0.1860(3) 0.3760(2) 0.4545(2) 0.0547(9) Uani 1 1 d . . .
F9 F -0.1975(3) 0.0070(2) -0.05333(16) 0.0523(9) Uani 1 1 d . . .
F2 F -0.2809(3) -0.3795(2) 0.0465(2) 0.0584(10) Uani 1 1 d . . .
F6 F -0.2810(3) -0.0758(2) 0.22209(17) 0.0546(10) Uani 1 1 d . . .
F25 F 0.5608(3) 0.2825(2) 0.3788(3) 0.0648(11) Uani 1 1 d . . .
B2 B 0.4026(4) 0.1586(3) 0.3385(3) 0.0267(11) Uani 1 1 d . . .
N3 N -0.5913(3) -0.2261(2) 0.1372(2) 0.0289(9) Uani 1 1 d . . .
F18 F 0.3490(3) 0.1743(2) 0.02692(17) 0.0633(11) Uani 1 1 d . . .
C53 C -0.3171(4) -0.0018(3) 0.1199(3) 0.0320(11) Uani 1 1 d . . .
C58 C -0.1447(5) -0.2380(3) 0.3636(3) 0.0380(12) Uani 1 1 d . . .
O1 O -0.8231(4) -0.3943(3) 0.2695(3) 0.0617(13) Uani 1 1 d . . .
C16 C -0.6030(4) -0.2844(3) 0.0767(2) 0.0338(12) Uani 1 1 d . . .
C61 C -0.0996(4) -0.0956(3) 0.2947(3) 0.0318(11) Uani 1 1 d . . .
C52 C -0.2528(4) -0.0570(3) 0.1541(3) 0.0330(11) Uani 1 1 d . . .
N5 N -0.1953(4) 0.3605(2) 0.2622(2) 0.0339(10) Uani 1 1 d . . .
F14 F -0.0965(3) -0.0282(2) 0.40619(18) 0.0539(9) Uani 1 1 d . . .
C27 C -0.1929(4) 0.2255(3) 0.1641(3) 0.0307(11) Uani 1 1 d . . .
C50 C -0.1564(4) -0.0685(3) 0.0517(3) 0.0313(11) Uani 1 1 d . . .
F23 F 0.3441(3) 0.4650(2) 0.4929(2) 0.0736(13) Uani 1 1 d . . .
C26 C -0.0971(5) 0.1377(3) 0.1008(3) 0.0425(13) Uani 1 1 d . . .
H26A H -0.0788 0.1332 0.0505 0.051 Uiso 1 1 calc . . .
H26B H -0.0936 0.0838 0.1231 0.051 Uiso 1 1 calc . . .
C64 C 0.3927(4) 0.0993(3) 0.2071(3) 0.0336(11) Uani 1 1 d . . .
F5 F 0.0791(3) -0.2797(2) 0.1417(2) 0.0608(11) Uani 1 1 d . . .
O4 O -0.3575(4) 0.3821(3) 0.2334(2) 0.0556(12) Uani 1 1 d . . .
C28 C -0.2820(4) 0.2644(3) 0.1846(3) 0.0362(12) Uani 1 1 d . . .
C1 C -0.4234(4) -0.3398(3) 0.2193(3) 0.0379(12) Uani 1 1 d . . .
H1A H -0.4065 -0.3659 0.2642 0.057 Uiso 1 1 calc . . .
H1B H -0.3769 -0.2967 0.2093 0.057 Uiso 1 1 calc . . .
H1C H -0.4199 -0.3793 0.1816 0.057 Uiso 1 1 calc . . .
C65 C 0.3839(4) 0.1001(3) 0.1334(3) 0.0381(12) Uani 1 1 d . . .
C44 C -0.0929(4) -0.2455(3) 0.1247(2) 0.0284(10) Uani 1 1 d . . .
C79 C 0.2833(4) 0.0120(3) 0.4855(2) 0.0329(11) Uani 1 1 d . . .
C6 C -0.7481(4) -0.3393(3) 0.2705(3) 0.0376(13) Uani 1 1 d . . .
F19 F 0.3133(3) 0.3112(2) 0.10633(18) 0.0627(11) Uani 1 1 d . . .
C48 C -0.1900(5) -0.3529(3) 0.0679(3) 0.0386(13) Uani 1 1 d . . .
C11 C -0.5200(4) -0.1886(3) 0.3562(3) 0.0314(11) Uani 1 1 d . . .
C80 C 0.3399(4) 0.0685(3) 0.4490(2) 0.0285(10) Uani 1 1 d . . .
C66 C 0.3581(5) 0.1723(4) 0.0985(3) 0.0425(14) Uani 1 1 d . . .
C69 C 0.3880(4) 0.2484(3) 0.3793(2) 0.0274(10) Uani 1 1 d . . .
C37 C -0.1196(4) 0.2770(3) 0.4191(3) 0.0345(11) Uani 1 1 d . . .
C30 C -0.2757(4) 0.3324(3) 0.2274(3) 0.0368(12) Uani 1 1 d . . .
F24 F 0.5321(3) 0.4152(2) 0.4542(3) 0.0851(16) Uani 1 1 d . . .
C49 C -0.1816(4) -0.2773(3) 0.1001(3) 0.0330(11) Uani 1 1 d . . .
C55 C -0.2179(4) -0.0132(3) 0.0155(2) 0.0319(11) Uani 1 1 d . . .
C36 C -0.0167(4) 0.1655(3) 0.3696(3) 0.0392(13) Uani 1 1 d . . .
H36A H -0.0081 0.1309 0.3288 0.059 Uiso 1 1 calc . . .
H36B H -0.0290 0.1324 0.4116 0.059 Uiso 1 1 calc . . .
H36C H 0.0428 0.1968 0.3764 0.059 Uiso 1 1 calc . . .
C62 C 0.5174(4) 0.1223(3) 0.3464(3) 0.0384(12) Uani 1 1 d . . .
H62A H 0.5230 0.0710 0.3221 0.058 Uiso 1 1 calc . . .
H62B H 0.5327 0.1142 0.3963 0.058 Uiso 1 1 calc . . .
H62C H 0.5636 0.1605 0.3255 0.058 Uiso 1 1 calc . . .
F4 F 0.0658(3) -0.4214(3) 0.0799(3) 0.0904(16) Uani 1 1 d . . .
C9 C -0.6802(4) -0.2236(3) 0.3290(3) 0.0297(10) Uani 1 1 d . . .
C78 C 0.2037(4) -0.0230(3) 0.4518(3) 0.0329(11) Uani 1 1 d . . .
B1 B -0.0870(4) -0.1556(3) 0.1630(3) 0.0294(12) Uani 1 1 d . . .
F13 F -0.1410(3) -0.1720(2) 0.47496(17) 0.0595(10) Uani 1 1 d . . .
C14 C -0.6851(4) -0.1760(3) 0.1495(3) 0.0398(13) Uani 1 1 d . . .
H14A H -0.6745 -0.1390 0.1883 0.060 Uiso 1 1 calc . . .
H14B H -0.7395 -0.2116 0.1614 0.060 Uiso 1 1 calc . . .
H14C H -0.7010 -0.1454 0.1066 0.060 Uiso 1 1 calc . . .
C51 C -0.1692(4) -0.0922(3) 0.1236(2) 0.0275(10) Uani 1 1 d . . .
C24 C 0.0059(5) 0.2641(4) 0.0870(3) 0.0464(14) Uani 1 1 d . . .
H24A H -0.0512 0.2907 0.0655 0.070 Uiso 1 1 calc . . .
H24B H 0.0474 0.2406 0.0502 0.070 Uiso 1 1 calc . . .
H24C H 0.0437 0.3035 0.1131 0.070 Uiso 1 1 calc . . .
C42 C -0.0390(4) 0.3161(4) 0.4489(3) 0.0422(13) Uani 1 1 d . . .
H42 H 0.0253 0.3046 0.4321 0.051 Uiso 1 1 calc . . .
C54 C -0.2989(4) 0.0206(3) 0.0489(3) 0.0321(11) Uani 1 1 d . . .
C43 C 0.0252(4) -0.1157(3) 0.1527(3) 0.0390(12) Uani 1 1 d . . .
H43A H 0.0268 -0.0635 0.1756 0.058 Uiso 1 1 calc . . .
H43B H 0.0395 -0.1088 0.1024 0.058 Uiso 1 1 calc . . .
H43C H 0.0745 -0.1516 0.1740 0.058 Uiso 1 1 calc . . .
C35 C -0.1937(4) 0.1707(3) 0.3436(3) 0.0402(13) Uani 1 1 d . . .
H35A H -0.1804 0.1363 0.3032 0.060 Uiso 1 1 calc . . .
H35B H -0.2509 0.2050 0.3337 0.060 Uiso 1 1 calc . . .
H35C H -0.2070 0.1372 0.3853 0.060 Uiso 1 1 calc . . .
C60 C -0.1082(4) -0.0974(3) 0.3685(3) 0.0374(12) Uani 1 1 d . . .
C72 C 0.3573(5) 0.3956(3) 0.4575(3) 0.0435(14) Uani 1 1 d . . .
C74 C 0.4650(4) 0.2992(3) 0.3986(3) 0.0379(12) Uani 1 1 d . . .
F3 F -0.1143(4) -0.4756(3) 0.0305(3) 0.0823(15) Uani 1 1 d . . .
C57 C -0.1333(4) -0.2333(3) 0.2893(3) 0.0326(11) Uani 1 1 d . . .
C45 C -0.0117(4) -0.2980(3) 0.1170(3) 0.0391(12) Uani 1 1 d . . .
C38 C -0.2147(4) 0.2928(4) 0.4477(3) 0.0448(14) Uani 1 1 d . . .
H38 H -0.2700 0.2659 0.4298 0.054 Uiso 1 1 calc . . .
C29 C -0.3818(5) 0.2388(4) 0.1551(4) 0.0486(15) Uani 1 1 d . . .
H29A H -0.3724 0.1917 0.1253 0.073 Uiso 1 1 calc . . .
H29B H -0.4102 0.2828 0.1270 0.073 Uiso 1 1 calc . . .
H29C H -0.4263 0.2254 0.1941 0.073 Uiso 1 1 calc . . .
C22 C 0.0480(5) 0.3513(4) 0.2763(3) 0.0453(15) Uani 1 1 d . . .
H22A H 0.0588 0.3823 0.2329 0.068 Uiso 1 1 calc . . .
H22B H 0.1006 0.3112 0.2820 0.068 Uiso 1 1 calc . . .
H22C H 0.0479 0.3874 0.3166 0.068 Uiso 1 1 calc . . .
C71 C 0.2782(4) 0.3511(3) 0.4381(3) 0.0370(12) Uani 1 1 d . . .
C18 C -0.5266(6) -0.3783(4) -0.0054(3) 0.0507(16) Uani 1 1 d . . .
H18 H -0.4695 -0.4026 -0.0249 0.061 Uiso 1 1 calc . . .
C15 C -0.5087(4) -0.1670(3) 0.1216(3) 0.0364(12) Uani 1 1 d . . .
H15A H -0.5024 -0.1302 0.1611 0.055 Uiso 1 1 calc . . .
H15B H -0.5239 -0.1363 0.0787 0.055 Uiso 1 1 calc . . .
H15C H -0.4468 -0.1966 0.1151 0.055 Uiso 1 1 calc . . .
C13 C -0.4359(5) -0.1440(4) 0.3204(3) 0.0451(14) Uani 1 1 d . . .
H13A H -0.3913 -0.1827 0.2980 0.068 Uiso 1 1 calc . . .
H13B H -0.3999 -0.1138 0.3555 0.068 Uiso 1 1 calc . . .
H13C H -0.4623 -0.1070 0.2846 0.068 Uiso 1 1 calc . . .
C17 C -0.5171(5) -0.3202(3) 0.0475(3) 0.0408(13) Uani 1 1 d . . .
H17 H -0.4540 -0.3053 0.0634 0.049 Uiso 1 1 calc . . .
C2 C -0.6723(6) -0.4561(3) 0.2292(3) 0.0531(18) Uani 1 1 d . . .
C5 C -0.7842(7) -0.4621(4) 0.2258(4) 0.068(2) Uani 1 1 d . . .
H5A H -0.8071 -0.4566 0.1766 0.082 Uiso 1 1 calc . . .
H5B H -0.8063 -0.5142 0.2452 0.082 Uiso 1 1 calc . . .
C12 C -0.4808(5) -0.2545(4) 0.4091(3) 0.0414(13) Uani 1 1 d . . .
H12A H -0.5364 -0.2817 0.4314 0.062 Uiso 1 1 calc . . .
H12B H -0.4410 -0.2293 0.4453 0.062 Uiso 1 1 calc . . .
H12C H -0.4405 -0.2937 0.3836 0.062 Uiso 1 1 calc . . .
C4 C -0.6308(7) -0.4957(4) 0.2969(4) 0.065(2) Uani 1 1 d . . .
H4A H -0.5593 -0.4903 0.2973 0.097 Uiso 1 1 calc . . .
H4B H -0.6476 -0.5526 0.2981 0.097 Uiso 1 1 calc . . .
H4C H -0.6591 -0.4692 0.3381 0.097 Uiso 1 1 calc . . .
C10 C -0.5952(5) -0.1317(3) 0.3927(3) 0.0410(13) Uani 1 1 d . . .
H10A H -0.5798 -0.1264 0.4432 0.049 Uiso 1 1 calc . . .
H10B H -0.5947 -0.0778 0.3703 0.049 Uiso 1 1 calc . . .
C34 C -0.1666(8) 0.4790(4) 0.3449(4) 0.072(2) Uani 1 1 d . . .
H34A H -0.0953 0.4787 0.3377 0.108 Uiso 1 1 calc . . .
H34B H -0.1831 0.4433 0.3844 0.108 Uiso 1 1 calc . . .
H34C H -0.1893 0.5335 0.3552 0.108 Uiso 1 1 calc . . .
C25 C 0.0584(5) 0.1525(4) 0.1737(3) 0.0477(15) Uani 1 1 d . . .
H25A H 0.0994 0.1914 0.1977 0.072 Uiso 1 1 calc . . .
H25B H 0.0975 0.1251 0.1376 0.072 Uiso 1 1 calc . . .
H25C H 0.0340 0.1131 0.2080 0.072 Uiso 1 1 calc . . .
C19 C -0.6199(6) -0.4005(4) -0.0295(3) 0.0588(19) Uani 1 1 d . . .
H19 H -0.6252 -0.4392 -0.0655 0.071 Uiso 1 1 calc . . .
C31 C -0.3318(7) 0.4452(4) 0.2825(4) 0.070(2) Uani 1 1 d . . .
H31A H -0.3526 0.4311 0.3311 0.084 Uiso 1 1 calc . . .
H31B H -0.3627 0.4970 0.2687 0.084 Uiso 1 1 calc . . .
C7 C -0.7651(4) -0.2674(3) 0.3103(3) 0.0379(12) Uani 1 1 d . . .
C21 C -0.6961(5) -0.3065(4) 0.0531(3) 0.0480(15) Uani 1 1 d . . .
H21 H -0.7535 -0.2826 0.0725 0.058 Uiso 1 1 calc . . .
C67 C 0.3406(5) 0.2392(3) 0.1390(3) 0.0396(13) Uani 1 1 d . . .
C41 C -0.0525(5) 0.3724(4) 0.5037(3) 0.0538(16) Uani 1 1 d . . .
H41 H 0.0026 0.3992 0.5221 0.065 Uiso 1 1 calc . . .
C47 C -0.1055(5) -0.4011(4) 0.0607(3) 0.0471(15) Uani 1 1 d . . .
C73 C 0.4522(5) 0.3709(4) 0.4372(4) 0.0480(15) Uani 1 1 d . . .
C46 C -0.0169(5) -0.3743(4) 0.0853(4) 0.0496(15) Uani 1 1 d . . .
C40 C -0.1450(6) 0.3883(4) 0.5303(3) 0.0586(18) Uani 1 1 d . . .
H40 H -0.1536 0.4258 0.5671 0.070 Uiso 1 1 calc . . .
C3 C -0.6194(8) -0.4877(4) 0.1627(4) 0.075(3) Uani 1 1 d . . .
H3A H -0.5483 -0.4822 0.1682 0.113 Uiso 1 1 calc . . .
H3B H -0.6412 -0.4566 0.1215 0.113 Uiso 1 1 calc . . .
H3C H -0.6351 -0.5442 0.1564 0.113 Uiso 1 1 calc . . .
C59 C -0.1315(5) -0.1689(4) 0.4026(3) 0.0434(14) Uani 1 1 d . . .
C33 C -0.1840(7) 0.4992(4) 0.2121(4) 0.064(2) Uani 1 1 d . . .
H33A H -0.1121 0.4998 0.2103 0.096 Uiso 1 1 calc . . .
H33B H -0.2092 0.5542 0.2161 0.096 Uiso 1 1 calc . . .
H33C H -0.2090 0.4754 0.1690 0.096 Uiso 1 1 calc . . .
C32 C -0.2179(6) 0.4491(3) 0.2765(3) 0.0504(17) Uani 1 1 d . . .
C39 C -0.2268(5) 0.3484(5) 0.5025(4) 0.0572(18) Uani 1 1 d . . .
H39 H -0.2905 0.3591 0.5209 0.069 Uiso 1 1 calc . . .
C8 C -0.8676(5) -0.2429(4) 0.3362(4) 0.0535(16) Uani 1 1 d . . .
H8A H -0.9160 -0.2802 0.3181 0.080 Uiso 1 1 calc . . .
H8B H -0.8832 -0.1885 0.3193 0.080 Uiso 1 1 calc . . .
H8C H -0.8691 -0.2443 0.3877 0.080 Uiso 1 1 calc . . .
C20 C -0.7039(6) -0.3660(5) -0.0008(4) 0.0590(18) Uani 1 1 d . . .
H20 H -0.7666 -0.3815 -0.0167 0.071 Uiso 1 1 calc . . .

loop_
_atom_site_aniso_label
_atom_site_aniso_U_11
_atom_site_aniso_U_22
_atom_site_aniso_U_33
_atom_site_aniso_U_23
_atom_site_aniso_U_13
_atom_site_aniso_U_12
Al2 0.0376(8) 0.0204(7) 0.0279(7) 0.0028(5) 0.0030(6) -0.0060(6)
Al1 0.0396(9) 0.0196(7) 0.0251(7) 0.0041(5) -0.0020(6) 0.0032(6)
F15 0.059(2) 0.0252(15) 0.0460(18) -0.0008(13) 0.0048(16) -0.0066(14)
F16 0.058(2) 0.0266(15) 0.0427(18) -0.0021(13) -0.0052(15) 0.0044(14)
F8 0.060(2) 0.0383(18) 0.0396(17) 0.0040(14) -0.0144(16) 0.0124(16)
F11 0.097(3) 0.0251(16) 0.0311(16) -0.0002(13) 0.0053(17) -0.0116(17)
F28 0.063(2) 0.0330(16) 0.0350(16) 0.0030(13) 0.0134(15) -0.0129(15)
F30 0.058(2) 0.0480(19) 0.0264(15) -0.0007(13) -0.0133(14) -0.0161(16)
F10 0.055(2) 0.059(2) 0.0275(15) 0.0018(14) 0.0083(14) 0.0174(17)
F21 0.0301(17) 0.0353(17) 0.077(2) -0.0134(16) 0.0018(16) -0.0069(14)
F26 0.0411(18) 0.062(2) 0.0350(16) 0.0194(15) -0.0162(14) -0.0154(16)
F20 0.095(3) 0.0236(15) 0.0329(16) 0.0030(13) -0.0131(17) 0.0026(17)
N4 0.031(2) 0.0219(19) 0.033(2) 0.0005(16) 0.0045(17) 0.0014(17)
F7 0.044(2) 0.066(2) 0.048(2) 0.0074(17) 0.0086(16) 0.0232(18)
F1 0.0337(18) 0.0344(17) 0.067(2) 0.0013(15) -0.0053(16) -0.0003(14)
O3 0.041(2) 0.040(2) 0.040(2) -0.0110(17) -0.0031(17) -0.0025(17)
F27 0.045(2) 0.060(2) 0.0464(19) 0.0026(16) -0.0048(16) -0.0265(17)
C63 0.026(2) 0.028(2) 0.023(2) 0.0005(18) 0.0006(18) -0.0039(19)
C77 0.031(3) 0.033(3) 0.037(3) -0.002(2) 0.002(2) -0.001(2)
C68 0.044(3) 0.029(3) 0.029(2) -0.001(2) 0.000(2) -0.011(2)
C56 0.027(2) 0.028(2) 0.028(2) 0.0010(19) -0.0008(19) 0.0036(19)
F12 0.120(4) 0.0368(19) 0.0356(18) 0.0083(15) 0.019(2) -0.003(2)
C75 0.034(3) 0.021(2) 0.023(2) 0.0007(17) -0.0036(19) 0.0008(19)
O2 0.040(2) 0.035(2) 0.042(2) -0.0081(16) 0.0043(17) 0.0064(17)
C70 0.034(3) 0.026(2) 0.029(2) 0.0017(19) 0.001(2) -0.004(2)
F17 0.072(3) 0.050(2) 0.0380(18) -0.0199(16) -0.0094(17) 0.0046(18)
N6 0.031(2) 0.031(2) 0.029(2) 0.0098(17) -0.0003(17) -0.0005(18)
N2 0.035(2) 0.0203(19) 0.027(2) -0.0015(15) 0.0001(17) 0.0000(17)
N1 0.057(3) 0.026(2) 0.028(2) 0.0039(17) 0.004(2) -0.015(2)
F29 0.071(2) 0.052(2) 0.0242(15) 0.0113(14) -0.0029(15) -0.0057(18)
C23 0.037(3) 0.031(3) 0.027(2) -0.0034(19) 0.005(2) -0.003(2)
C76 0.034(3) 0.028(2) 0.026(2) 0.0046(19) -0.004(2) 0.001(2)
F22 0.053(2) 0.043(2) 0.068(2) -0.0121(17) 0.0119(19) 0.0050(17)
F9 0.070(2) 0.065(2) 0.0211(15) 0.0123(15) 0.0000(15) 0.0089(19)
F2 0.062(2) 0.049(2) 0.065(2) -0.0071(18) -0.0090(19) -0.0144(18)
F6 0.044(2) 0.081(3) 0.0373(18) 0.0279(17) 0.0152(15) 0.0170(18)
F25 0.034(2) 0.044(2) 0.118(4) -0.003(2) -0.005(2) -0.0129(16)
B2 0.027(3) 0.029(3) 0.024(2) 0.001(2) -0.004(2) -0.004(2)
N3 0.034(2) 0.024(2) 0.029(2) 0.0054(16) -0.0021(17) 0.0035(17)
F18 0.101(3) 0.066(2) 0.0235(16) -0.0005(16) -0.0116(18) -0.014(2)
C53 0.033(3) 0.033(3) 0.030(2) 0.001(2) 0.001(2) 0.004(2)
C58 0.053(4) 0.028(3) 0.032(3) 0.005(2) 0.005(2) 0.008(2)
O1 0.063(3) 0.063(3) 0.060(3) 0.008(2) -0.003(2) -0.037(2)
C16 0.047(3) 0.035(3) 0.019(2) 0.0106(19) -0.005(2) -0.007(2)
C61 0.035(3) 0.022(2) 0.038(3) 0.000(2) 0.003(2) 0.003(2)
C52 0.030(3) 0.040(3) 0.029(2) 0.009(2) 0.003(2) -0.002(2)
N5 0.053(3) 0.0173(19) 0.031(2) 0.0047(16) 0.007(2) 0.0066(19)
F14 0.071(3) 0.0427(19) 0.048(2) -0.0230(16) 0.0119(18) -0.0045(18)
C27 0.037(3) 0.023(2) 0.033(3) 0.0031(19) 0.000(2) -0.002(2)
C50 0.036(3) 0.027(2) 0.031(2) -0.002(2) 0.003(2) 0.000(2)
F23 0.085(3) 0.043(2) 0.093(3) -0.034(2) -0.023(3) 0.004(2)
C26 0.046(3) 0.037(3) 0.045(3) -0.010(2) 0.001(3) -0.006(3)
C64 0.035(3) 0.031(3) 0.035(3) 0.002(2) 0.000(2) -0.003(2)
F5 0.0318(19) 0.055(2) 0.096(3) -0.019(2) -0.0082(19) 0.0096(16)
O4 0.060(3) 0.045(2) 0.060(3) 0.006(2) 0.004(2) 0.027(2)
C28 0.038(3) 0.033(3) 0.038(3) 0.010(2) 0.000(2) 0.001(2)
C1 0.046(3) 0.035(3) 0.033(3) 0.004(2) 0.000(2) 0.017(2)
C65 0.042(3) 0.043(3) 0.029(3) -0.010(2) -0.003(2) -0.005(3)
C44 0.033(3) 0.030(2) 0.023(2) 0.0006(18) 0.0038(19) 0.000(2)
C79 0.048(3) 0.031(3) 0.020(2) -0.0004(19) 0.002(2) 0.001(2)
C6 0.046(3) 0.030(3) 0.037(3) 0.014(2) -0.011(2) -0.016(2)
F19 0.112(3) 0.0405(19) 0.0357(18) 0.0162(15) -0.018(2) -0.007(2)
C48 0.048(3) 0.038(3) 0.031(3) 0.001(2) 0.001(2) -0.015(3)
C11 0.037(3) 0.024(2) 0.033(3) -0.0064(19) -0.004(2) 0.000(2)
C80 0.040(3) 0.023(2) 0.022(2) -0.0049(18) -0.004(2) 0.001(2)
C66 0.057(4) 0.052(3) 0.019(2) 0.001(2) -0.006(2) -0.020(3)
C69 0.033(3) 0.027(2) 0.022(2) 0.0113(18) -0.0058(19) -0.007(2)
C37 0.036(3) 0.034(3) 0.033(3) 0.011(2) 0.000(2) -0.001(2)
C30 0.043(3) 0.032(3) 0.035(3) 0.014(2) 0.005(2) 0.012(2)
F24 0.054(3) 0.052(2) 0.151(5) -0.029(3) -0.040(3) -0.014(2)
C49 0.036(3) 0.034(3) 0.027(2) 0.010(2) 0.003(2) 0.007(2)
C55 0.048(3) 0.030(3) 0.018(2) 0.0056(18) -0.003(2) -0.007(2)
C36 0.038(3) 0.030(3) 0.049(3) 0.010(2) -0.002(2) 0.004(2)
C62 0.035(3) 0.040(3) 0.041(3) 0.002(2) -0.002(2) -0.001(2)
F4 0.062(3) 0.066(3) 0.143(5) -0.048(3) 0.017(3) 0.019(2)
C9 0.036(3) 0.023(2) 0.030(2) 0.0055(19) 0.003(2) 0.002(2)
C78 0.043(3) 0.022(2) 0.034(3) -0.001(2) 0.011(2) 0.000(2)
B1 0.030(3) 0.028(3) 0.030(3) 0.006(2) -0.001(2) 0.002(2)
F13 0.093(3) 0.060(2) 0.0255(16) -0.0059(15) 0.0110(18) 0.007(2)
C14 0.039(3) 0.038(3) 0.042(3) 0.011(2) 0.003(2) 0.010(2)
C51 0.032(3) 0.024(2) 0.026(2) 0.0041(18) -0.0014(19) -0.002(2)
C24 0.054(4) 0.046(3) 0.039(3) -0.002(3) 0.014(3) -0.006(3)
C42 0.035(3) 0.054(4) 0.037(3) 0.003(3) 0.008(2) 0.000(3)
C54 0.043(3) 0.020(2) 0.032(3) 0.0033(19) -0.011(2) 0.000(2)
C43 0.035(3) 0.039(3) 0.044(3) 0.000(2) 0.001(2) -0.005(2)
C35 0.044(3) 0.037(3) 0.039(3) 0.015(2) -0.005(2) -0.011(2)
C60 0.041(3) 0.031(3) 0.040(3) -0.012(2) 0.005(2) 0.000(2)
C72 0.061(4) 0.029(3) 0.041(3) -0.005(2) -0.010(3) -0.004(3)
C74 0.030(3) 0.032(3) 0.051(3) 0.005(2) -0.011(2) -0.003(2)
F3 0.087(3) 0.060(3) 0.101(3) -0.048(2) 0.031(3) -0.014(2)
C57 0.046(3) 0.026(2) 0.026(2) -0.0024(19) 0.000(2) -0.001(2)
C45 0.040(3) 0.036(3) 0.041(3) -0.005(2) 0.003(2) 0.006(2)
C38 0.036(3) 0.054(4) 0.044(3) 0.014(3) 0.002(3) 0.005(3)
C29 0.037(3) 0.050(4) 0.059(4) 0.016(3) 0.000(3) 0.000(3)
C22 0.052(4) 0.043(3) 0.042(3) -0.001(2) 0.003(3) -0.025(3)
C71 0.039(3) 0.036(3) 0.036(3) 0.005(2) -0.003(2) -0.003(2)
C18 0.071(5) 0.050(4) 0.031(3) -0.002(3) 0.001(3) -0.001(3)
C15 0.042(3) 0.028(3) 0.039(3) 0.007(2) 0.001(2) -0.002(2)
C13 0.046(4) 0.037(3) 0.053(4) -0.004(3) -0.005(3) -0.010(3)
C17 0.047(3) 0.040(3) 0.035(3) 0.003(2) 0.002(2) 0.000(3)
C2 0.092(5) 0.027(3) 0.040(3) 0.005(2) 0.004(3) -0.020(3)
C5 0.100(6) 0.052(4) 0.055(4) -0.006(3) -0.006(4) -0.038(4)
C12 0.048(3) 0.042(3) 0.035(3) 0.000(2) -0.011(2) 0.002(3)
C4 0.112(7) 0.023(3) 0.059(4) 0.007(3) 0.010(4) -0.005(3)
C10 0.048(3) 0.034(3) 0.041(3) -0.013(2) 0.000(3) 0.001(3)
C34 0.141(8) 0.028(3) 0.047(4) -0.006(3) -0.003(4) 0.015(4)
C25 0.041(3) 0.052(4) 0.050(3) -0.011(3) 0.003(3) 0.004(3)
C19 0.088(6) 0.055(4) 0.034(3) -0.005(3) -0.004(3) -0.019(4)
C31 0.092(6) 0.040(4) 0.076(5) 0.005(3) 0.014(4) 0.035(4)
C7 0.036(3) 0.040(3) 0.037(3) 0.014(2) 0.002(2) -0.005(2)
C21 0.044(3) 0.059(4) 0.041(3) 0.009(3) 0.000(3) -0.013(3)
C67 0.056(4) 0.036(3) 0.027(3) 0.007(2) -0.007(2) -0.009(3)
C41 0.059(4) 0.062(4) 0.040(3) -0.005(3) 0.003(3) -0.004(3)
C47 0.058(4) 0.039(3) 0.044(3) -0.016(3) 0.016(3) 0.000(3)
C73 0.046(4) 0.038(3) 0.061(4) 0.003(3) -0.023(3) -0.015(3)
C46 0.045(4) 0.045(3) 0.059(4) -0.013(3) 0.010(3) 0.007(3)
C40 0.074(5) 0.064(4) 0.037(3) 0.000(3) 0.010(3) 0.021(4)
C3 0.144(8) 0.040(4) 0.043(4) -0.011(3) 0.012(4) -0.018(4)
C59 0.051(4) 0.051(3) 0.028(3) -0.004(2) 0.002(2) 0.004(3)
C33 0.109(6) 0.028(3) 0.055(4) 0.012(3) -0.009(4) -0.008(4)
C32 0.091(5) 0.020(3) 0.040(3) 0.005(2) 0.006(3) 0.007(3)
C39 0.049(4) 0.077(5) 0.045(4) 0.003(3) 0.011(3) 0.018(4)
C8 0.032(3) 0.062(4) 0.066(4) 0.015(3) 0.000(3) -0.001(3)
C20 0.062(5) 0.067(5) 0.048(4) 0.001(3) -0.015(3) -0.023(4)

loop_
_geom_bond_atom_site_label_1
_geom_bond_atom_site_label_2
_geom_bond_distance
_geom_bond_site_symmetry_2
_geom_bond_publ_flag
Al2 N5 1.857(5) . ?
Al2 N4 1.874(4) . ?
Al2 C22 1.935(6) . ?
Al2 N6 2.020(4) . ?
Al1 N1 1.852(5) . ?
Al1 N2 1.857(4) . ?
Al1 C1 1.942(6) . ?
Al1 N3 2.018(4) . ?
F15 C61 1.361(6) . ?
F16 C64 1.366(6) . ?
F8 C54 1.334(6) . ?
F11 C57 1.364(6) . ?
F28 C78 1.347(6) . ?
F30 C80 1.365(6) . ?
F10 C50 1.347(6) . ?
F21 C70 1.352(6) . ?
F26 C76 1.353(5) . ?
F20 C68 1.358(6) . ?
N4 C27 1.324(7) . ?
N4 C23 1.486(6) . ?
F7 C53 1.338(6) . ?
F1 C49 1.360(6) . ?
O3 C27 1.347(6) . ?
O3 C26 1.456(7) . ?
F27 C77 1.339(6) . ?
C63 C68 1.383(7) . ?
C63 C64 1.389(7) . ?
C63 B2 1.664(7) . ?
C77 C78 1.370(7) . ?
C77 C76 1.375(7) . ?
C68 C67 1.384(7) . ?
C56 C57 1.379(7) . ?
C56 C61 1.392(7) . ?
C56 B1 1.665(7) . ?
F12 C58 1.339(6) . ?
C75 C80 1.389(6) . ?
C75 C76 1.390(7) . ?
C75 B2 1.661(7) . ?
O2 C9 1.358(6) . ?
O2 C10 1.446(7) . ?
C70 C69 1.384(7) . ?
C70 C71 1.404(7) . ?
F17 C65 1.340(6) . ?
N6 C37 1.474(7) . ?
N6 C35 1.498(7) . ?
N6 C36 1.508(7) . ?
N2 C9 1.319(7) . ?
N2 C11 1.509(6) . ?
N1 C6 1.325(8) . ?
N1 C2 1.514(7) . ?
F29 C79 1.352(5) . ?
C23 C26 1.513(7) . ?
C23 C25 1.515(8) . ?
C23 C24 1.531(7) . ?
F22 C71 1.326(7) . ?
F9 C55 1.347(5) . ?
F2 C48 1.357(7) . ?
F6 C52 1.352(6) . ?
F25 C74 1.354(7) . ?
B2 C62 1.644(8) . ?
B2 C69 1.671(7) . ?
N3 C16 1.495(6) . ?
N3 C15 1.501(7) . ?
N3 C14 1.505(7) . ?
F18 C66 1.339(6) . ?
C53 C52 1.389(7) . ?
C53 C54 1.389(7) . ?
C58 C59 1.365(8) . ?
C58 C57 1.394(7) . ?
O1 C6 1.354(6) . ?
O1 C5 1.470(9) . ?
C16 C21 1.375(8) . ?
C16 C17 1.393(8) . ?
C61 C60 1.379(7) . ?
C52 C51 1.373(7) . ?
N5 C30 1.345(7) . ?
N5 C32 1.503(7) . ?
F14 C60 1.351(6) . ?
C27 C28 1.395(8) . ?
C50 C55 1.384(7) . ?
C50 C51 1.399(7) . ?
F23 C72 1.330(6) . ?
C64 C65 1.378(7) . ?
F5 C45 1.337(7) . ?
O4 C30 1.358(7) . ?
O4 C31 1.433(9) . ?
C28 C30 1.380(8) . ?
C28 C29 1.510(8) . ?
C65 C66 1.382(8) . ?
C44 C49 1.382(7) . ?
C44 C45 1.383(7) . ?
C44 B1 1.645(8) . ?
C79 C80 1.371(7) . ?
C79 C78 1.372(8) . ?
C6 C7 1.413(8) . ?
F19 C67 1.365(6) . ?
C48 C47 1.375(9) . ?
C48 C49 1.386(7) . ?
C11 C13 1.495(8) . ?
C11 C10 1.524(7) . ?
C11 C12 1.540(7) . ?
C66 C67 1.353(8) . ?
C69 C74 1.381(7) . ?
C37 C42 1.380(8) . ?
C37 C38 1.397(8) . ?
F24 C73 1.338(7) . ?
C55 C54 1.359(8) . ?
F4 C46 1.342(7) . ?
C9 C7 1.395(7) . ?
B1 C43 1.651(8) . ?
B1 C51 1.667(7) . ?
F13 C59 1.352(6) . ?
C42 C41 1.392(9) . ?
C60 C59 1.362(8) . ?
C72 C71 1.344(8) . ?
C72 C73 1.376(9) . ?
C74 C73 1.392(8) . ?
F3 C47 1.355(7) . ?
C45 C46 1.389(8) . ?
C38 C39 1.384(9) . ?
C18 C19 1.380(10) . ?
C18 C17 1.384(8) . ?
C2 C5 1.500(11) . ?
C2 C4 1.514(9) . ?
C2 C3 1.516(10) . ?
C34 C32 1.538(10) . ?
C19 C20 1.360(11) . ?
C31 C32 1.526(11) . ?
C7 C8 1.499(8) . ?
C21 C20 1.411(9) . ?
C41 C40 1.352(10) . ?
C47 C46 1.352(9) . ?
C40 C39 1.386(11) . ?
C33 C32 1.514(8) . ?
